data_1573331
_journal_paper_doi 10.1107/S2056989024011319
_chemical_formula_iupac '[Nd Cl2 (H2 O)6] Cl'
_chemical_formula_moiety 'Nd Cl2 H12 O6 +, Cl -'
_chemical_formula_sum 'Cl3 H12 Nd O6'
_chemical_formula_weight 358.69
_chemical_name_systematic
;
Hexaaquadichloridoneodymium(III) chloride
;
_space_group_crystal_system monoclinic
_space_group_IT_number 13
_space_group_name_Hall '-P 2yc'
_space_group_name_H-M_alt 'P 1 2/c 1'
_atom_sites_solution_hydrogens difmap
_atom_sites_solution_primary dual
_audit_creation_method
;
Olex2 1.5
(compiled 2022.04.07 svn.rca3783a0 for OlexSys, GUI svn.r6498)
;
_cell_angle_alpha 90
_cell_angle_beta 127.3240(10)
_cell_angle_gamma 90
_cell_formula_units_Z 2
_cell_length_a 7.9710(3)
_cell_length_b 6.5460(2)
_cell_length_c 12.1246(5)
_cell_measurement_reflns_used 9892
_cell_measurement_temperature 100.00
_cell_measurement_theta_max 23.692
_cell_measurement_theta_min 2.455
_cell_volume 503.09(3)
_computing_cell_refinement
;
SAINT V8.40B (Bruker, 2016)
;
_computing_data_reduction
;
SAINT V8.40B (Bruker, 2016)
;
_computing_molecular_graphics
;
CrystalMaker (Palmer, 2014)
;
_computing_publication_material
;
PublCIF (Westrip, 2010)
;
_computing_structure_refinement
;
SHELXL 2018/1 (Sheldrick, 2015b)
;
_computing_structure_solution
;
SHELXT 2018/2 (Sheldrick, 2015a)
;
_diffrn_ambient_temperature 100.00
_diffrn_measured_fraction_theta_full 1.000
_diffrn_measured_fraction_theta_max 1.000
_diffrn_measurement_device_type 'Bruker D8 Venture Duo'
_diffrn_measurement_method \w
_diffrn_radiation_type AgK\a
_diffrn_radiation_wavelength 0.56086
_diffrn_reflns_av_R_equivalents 0.0360
_diffrn_reflns_av_unetI/netI 0.0115
_diffrn_reflns_limit_h_max 11
_diffrn_reflns_limit_h_min -11
_diffrn_reflns_limit_k_max 9
_diffrn_reflns_limit_k_min -9
_diffrn_reflns_limit_l_max 17
_diffrn_reflns_limit_l_min -17
_diffrn_reflns_number 23233
_diffrn_reflns_theta_full 19.665
_diffrn_reflns_theta_max 23.692
_diffrn_reflns_theta_min 2.455
_diffrn_source_current 0.9
_diffrn_source_power 0.045
_diffrn_source_voltage 50.0
_exptl_absorpt_coefficient_mu 3.106
_exptl_absorpt_correction_T_max 0.2569
_exptl_absorpt_correction_T_min 0.2012
_exptl_absorpt_correction_type multi-scan
_exptl_absorpt_process_details
;
SADABS-2016/2 (Bruker, 2016)
;
_exptl_crystal_colour purple
_exptl_crystal_density_diffrn 2.368
_exptl_crystal_description plate
_exptl_crystal_F_000 342
_exptl_crystal_size_max 0.16
_exptl_crystal_size_mid 0.12
_exptl_crystal_size_min 0.11
_refine_diff_density_max 0.245
_refine_diff_density_min -0.298
_refine_ls_extinction_coef 0.0145(7)
_refine_ls_extinction_expression Fc^*^=kFc[1+0.001xFc^2^\l^3^/sin(2\q)]^-1/4^
_refine_ls_extinction_method
;
SHELXL-2018/1 (Sheldrick 2015b)
;
_refine_ls_goodness_of_fit_ref 1.113
_refine_ls_hydrogen_treatment refall
_refine_ls_matrix_type full
_refine_ls_number_parameters 72
_refine_ls_number_reflns 1559
_refine_ls_number_restraints 0
_refine_ls_restrained_S_all 1.113
_refine_ls_R_factor_all 0.0077
_refine_ls_R_factor_gt 0.0073
_refine_ls_shift/su_max 0.001
_refine_ls_shift/su_mean 0.000
_refine_ls_structure_factor_coef Fsqd
_refine_ls_weighting_details 'w=1/[\s^2^(Fo^2^)+(0.0058P)^2^+0.0784P] where P=(Fo^2^+2Fc^2^)/3'
_refine_ls_weighting_scheme calc
_refine_ls_wR_factor_gt 0.0168
_refine_ls_wR_factor_ref 0.0169
_reflns_number_gt 1536
_reflns_number_total 1559
_reflns_threshold_expression 'I > 2\s(I)'
_cod_data_source_file hb8106.cif
_cod_data_source_block Nd
_cod_original_formula_sum 'Nd Cl3 H12 O6'
_cod_database_code 1573331
_shelx_space_group_comment
;
The symmetry employed for this shelxl refinement is uniquely defined
by the following loop, which should always be used as a source of
symmetry information in preference to the above space-group names.
They are only intended as comments.
;
_shelx_estimated_absorpt_t_min 0.631
_shelx_estimated_absorpt_t_max 0.724

loop_
_space_group_symop_operation_xyz
'x, y, z'
'-x, y, -z+1/2'
'-x, -y, -z'
'x, -y, z-1/2'

loop_
_atom_site_type_symbol
_atom_site_label
_atom_site_fract_x
_atom_site_fract_y
_atom_site_fract_z
_atom_site_U_iso_or_equiv
_atom_site_adp_type
_atom_site_calc_flag
_atom_site_occupancy
_atom_site_disorder_assembly
_atom_site_disorder_group
Nd Nd1 0.500000 0.14781(2) 0.250000 0.00585(3) Uani d 1 . .
Cl Cl1 0.29595(3) -0.17132(3) 0.05545(2) 0.01031(4) Uani d 1 . .
Cl Cl2 0.000000 0.62320(5) 0.250000 0.01090(5) Uani d 1 . .
O O1 0.16396(10) 0.30014(11) 0.05851(7) 0.01173(12) Uani d 1 . .
O O2 0.23447(10) 0.04554(11) 0.28178(8) 0.01176(12) Uani d 1 . .
O O3 0.44019(11) 0.42581(11) 0.35561(7) 0.01172(12) Uani d 1 . .
H H1A 0.063(2) 0.268(3) 0.0458(17) 0.031(4) Uiso d 1 . .
H H1B 0.137(2) 0.327(2) -0.0083(18) 0.024(4) Uiso d 1 . .
H H2A 0.246(3) 0.083(3) 0.3463(18) 0.034(4) Uiso d 1 . .
H H2B 0.187(2) -0.061(3) 0.2652(16) 0.028(4) Uiso d 1 . .
H H3A 0.511(2) 0.526(3) 0.3820(16) 0.029(4) Uiso d 1 . .
H H3B 0.327(3) 0.463(2) 0.3272(16) 0.028(4) Uiso d 1 . .

loop_
_atom_site_aniso_label
_atom_site_aniso_U_11
_atom_site_aniso_U_22
_atom_site_aniso_U_33
_atom_site_aniso_U_12
_atom_site_aniso_U_13
_atom_site_aniso_U_23
Nd1 0.00556(3) 0.00614(4) 0.00597(4) 0.000 0.00356(3) 0.000
Cl1 0.01013(8) 0.00972(9) 0.00982(9) -0.00096(6) 0.00539(7) -0.00215(7)
Cl2 0.01039(12) 0.01175(13) 0.01133(13) 0.000 0.00699(10) 0.000
O1 0.0084(3) 0.0150(3) 0.0102(3) 0.0005(2) 0.0048(2) 0.0031(2)
O2 0.0136(3) 0.0115(3) 0.0142(3) -0.0033(2) 0.0105(3) -0.0026(3)
O3 0.0102(3) 0.0104(3) 0.0154(3) -0.0013(2) 0.0081(2) -0.0037(2)

loop_
_atom_type_symbol
_atom_type_description
_atom_type_scat_dispersion_real
_atom_type_scat_dispersion_imag
_atom_type_scat_source
Cl Cl 0.1009 0.0992 'International Tables Vol C Tables 4.2.6.8 and 6.1.1.4'
H H 0.0000 0.0000 'International Tables Vol C Tables 4.2.6.8 and 6.1.1.4'
Nd Nd -0.4470 2.0085 'International Tables Vol C Tables 4.2.6.8 and 6.1.1.4'
O O 0.0058 0.0036 'International Tables Vol C Tables 4.2.6.8 and 6.1.1.4'

loop_
_geom_angle_atom_site_label_1
_geom_angle_atom_site_label_2
_geom_angle_atom_site_label_3
_geom_angle_site_symmetry_1
_geom_angle_site_symmetry_3
_geom_angle
_geom_angle_publ_flag
Cl1 Nd1 Cl1 2_655 . 84.154(9) ?
O1 Nd1 Cl1 . . 76.348(18) ?
O1 Nd1 Cl1 2_655 2_655 76.348(18) ?
O1 Nd1 Cl1 2_655 . 147.078(18) ?
O1 Nd1 Cl1 . 2_655 147.077(18) ?
O1 Nd1 O1 2_655 . 132.04(3) ?
O1 Nd1 O2 . . 73.13(2) ?
O1 Nd1 O2 . 2_655 120.74(2) ?
O1 Nd1 O2 2_655 . 120.74(2) ?
O1 Nd1 O2 2_655 2_655 73.13(2) ?
O2 Nd1 Cl1 . 2_655 77.397(17) ?
O2 Nd1 Cl1 2_655 . 77.398(17) ?
O2 Nd1 Cl1 . . 79.318(18) ?
O2 Nd1 Cl1 2_655 2_655 79.318(18) ?
O2 Nd1 O2 . 2_655 148.45(3) ?
O3 Nd1 Cl1 . 2_655 108.189(17) ?
O3 Nd1 Cl1 . . 142.963(17) ?
O3 Nd1 Cl1 2_655 2_655 142.964(17) ?
O3 Nd1 Cl1 2_655 . 108.190(17) ?
O3 Nd1 O1 2_655 . 69.38(2) ?
O3 Nd1 O1 . . 75.17(2) ?
O3 Nd1 O1 2_655 2_655 75.17(2) ?
O3 Nd1 O1 . 2_655 69.38(2) ?
O3 Nd1 O2 . . 70.11(2) ?
O3 Nd1 O2 2_655 2_655 70.11(2) ?
O3 Nd1 O2 2_655 . 138.33(2) ?
O3 Nd1 O2 . 2_655 138.33(2) ?
O3 Nd1 O3 2_655 . 83.16(3) ?
Nd1 O1 H1A . . 119.8(13) ?
Nd1 O1 H1B . . 125.2(12) ?
H1A O1 H1B . . 106.3(16) ?
Nd1 O2 H2A . . 119.3(12) ?
Nd1 O2 H2B . . 123.0(12) ?
H2A O2 H2B . . 107.0(16) ?
Nd1 O3 H3A . . 120.5(11) ?
Nd1 O3 H3B . . 122.7(11) ?
H3A O3 H3B . . 105.9(15) ?

loop_
_geom_bond_atom_site_label_1
_geom_bond_atom_site_label_2
_geom_bond_site_symmetry_2
_geom_bond_distance
_geom_bond_publ_flag
Nd1 Cl1 . 2.8145(2) ?
Nd1 Cl1 2_655 2.8145(2) ?
Nd1 O1 2_655 2.4532(7) ?
Nd1 O1 . 2.4532(7) ?
Nd1 O2 2_655 2.4629(6) ?
Nd1 O2 . 2.4629(6) ?
Nd1 O3 . 2.4328(7) ?
Nd1 O3 2_655 2.4328(7) ?
O1 H1A . 0.749(16) ?
O1 H1B . 0.722(17) ?
O2 H2A . 0.770(18) ?
O2 H2B . 0.760(17) ?
O3 H3A . 0.793(16) ?
O3 H3B . 0.782(16) ?

loop_
_geom_hbond_atom_site_label_D
_geom_hbond_atom_site_label_H
_geom_hbond_atom_site_label_A
_geom_hbond_site_symmetry_A
_geom_hbond_distance_DH
_geom_hbond_distance_HA
_geom_hbond_distance_DA
_geom_hbond_angle_DHA
_geom_hbond_publ_flag
O1 H1A Cl1 3 0.749(16) 2.418(16) 3.1491(7) 165.6(16) yes
O1 H1B Cl2 3_565 0.722(17) 2.451(18) 3.1661(8) 170.8(15) yes
O2 H2A Cl1 4_556 0.770(18) 2.387(18) 3.1552(8) 175.3(17) yes
O2 H2B Cl2 1_545 0.760(17) 2.490(17) 3.2267(8) 164.0(15) yes
O3 H3A Cl1 2_665 0.793(16) 2.337(17) 3.1290(7) 176.1(15) yes
O3 H3B Cl2 . 0.782(16) 2.413(16) 3.1894(7) 172.0(15) yes
